data_9013750
loop_
_publ_author_name
'Hawthorne, F. C.'
'Ungaretti, L.'
'Oberti, R.'
'Caucia, F.'
'Callegari, A.'

_publ_section_title
;The crystal chemistry of staurolite. I. Crystal structure and site
 populations Sample Code: 117189/21 Locality: Stratford, North Carolina, USA
;
_journal_name_full 'The Canadian Mineralogist'
_journal_page_first 551
_journal_page_last 582
_journal_volume 31
_journal_year 1993
_chemical_compound_source 'Stratford, North Carolina, USA'
_chemical_formula_sum 'Al4.415 Fe0.583 Li0.015 Mg0.195 O12 Si1.92 Zn0.35'
_chemical_name_mineral Staurolite
_space_group_IT_number 12
_symmetry_space_group_name_Hall '-C 2y'
_symmetry_space_group_name_H-M 'C 1 2/m 1'
_cell_angle_alpha 90
_cell_angle_beta 90.271
_cell_angle_gamma 90
_cell_length_a 7.8683
_cell_length_b 16.6094
_cell_length_c 5.6593
_cell_formula_units_Z 4
_cell_volume 739.593
_database_code_amcsd 0005312
_exptl_crystal_density_diffrn 3.820
_cod_original_formula_sum 'O12 Si1.92 Al4.415 Fe.583 Zn.35 Li.015 Mg.195'
_cod_database_code 9013750

loop_
_space_group_symop_operation_xyz
x,y,z
1/2+x,1/2+y,z
x,-y,z
1/2+x,1/2-y,z
-x,y,-z
1/2-x,1/2+y,-z
-x,-y,-z
1/2-x,1/2-y,-z

loop_
_atom_site_aniso_label
_atom_site_aniso_U_11
_atom_site_aniso_U_22
_atom_site_aniso_U_33
_atom_site_aniso_U_12
_atom_site_aniso_U_13
_atom_site_aniso_U_23
O1 0.00941 0.00419 0.00990 0.00000 0.00135 0.00000
O2 0.01098 0.00559 0.00974 0.00000 -0.00068 0.00000
O3 0.00533 0.00559 0.00552 -0.00132 0.00045 0.00000
O4 0.00627 0.00559 0.00503 0.00066 -0.00068 0.00000
O5 0.00439 0.00699 0.01233 0.00000 -0.00023 -0.00048
O6 0.00627 0.00419 0.00568 0.00066 -0.00023 0.00095
O7 0.00470 0.00559 0.00584 0.00000 -0.00045 0.00000
Si1 0.00345 0.00419 0.00438 0.00000 -0.00023 0.00000
Al1 0.00345 0.00419 0.00438 0.00000 -0.00023 0.00000
Fe1 0.01474 0.00699 0.01882 0.00000 -0.00113 0.00000
Zn1 0.01474 0.00699 0.01882 0.00000 -0.00113 0.00000
Li1 0.01474 0.00699 0.01882 -0.00331 0.00000 0.00000
Mg1 0.01474 0.00699 0.01882 -0.00331 0.00000 0.00000
Al3 0.00502 0.00559 0.00438 0.00000 -0.00023 0.00000
Mg3 0.00502 0.00559 0.00438 0.00000 -0.00023 0.00000
Fe3 0.00502 0.00559 0.00438 0.00000 -0.00023 0.00000
Al4 0.00470 0.00559 0.00406 0.00000 0.00000 0.00000
Mg4 0.00470 0.00559 0.00406 0.00000 0.00000 0.00000
Fe4 0.00470 0.00559 0.00406 0.00000 0.00000 0.00000
Al5 0.00502 0.00699 0.00746 0.00000 -0.00023 0.00000
Mg5 0.00502 0.00699 0.00746 0.00000 -0.00023 0.00000
Fe5 0.00502 0.00699 0.00746 0.00000 -0.00023 0.00000
Al6 0.00439 0.00559 0.00730 0.00000 0.00226 0.00000
Mg6 0.00439 0.00559 0.00730 0.00000 0.00226 0.00000
Al7 0.00376 0.00559 0.00763 0.00000 -0.00248 0.00000
Mg7 0.00376 0.00559 0.00763 0.00000 -0.00248 0.00000

loop_
_atom_site_label
_atom_site_fract_x
_atom_site_fract_y
_atom_site_fract_z
_atom_site_occupancy
_atom_site_U_iso_or_equiv
O1 0.23327 0.00000 0.96243 1.00000 ?
O2 0.23662 0.00000 0.53121 1.00000 ?
O3 0.25585 0.16156 0.01517 1.00000 ?
O4 0.25425 0.16124 0.48360 1.00000 ?
O5 0.00123 0.08898 0.24343 1.00000 ?
O6 0.02151 0.24942 0.24923 1.00000 ?
O7 0.52654 0.09964 0.24949 1.00000 ?
Si1 0.13408 0.16612 0.24795 0.96000 ?
Al1 0.13408 0.16612 0.24795 0.04000 ?
Fe1 0.38959 0.00000 0.24539 0.52000 ?
Zn1 0.38959 0.00000 0.24539 0.35000 ?
Li1 0.38959 0.00000 0.24539 0.01500 ?
Mg1 0.38959 0.00000 0.24539 0.07500 ?
Al3 0.50000 0.17497 0.00000 0.96000 ?
Mg3 0.50000 0.17497 0.00000 0.03000 ?
Fe3 0.50000 0.17497 0.00000 0.01000 ?
Al4 0.50000 0.17498 0.50000 0.96000 ?
Mg4 0.50000 0.17498 0.50000 0.03000 ?
Fe4 0.50000 0.17498 0.50000 0.01000 ?
Al5 0.26307 0.41056 0.25239 0.97000 ?
Mg5 0.26307 0.41056 0.25239 0.02000 ?
Fe5 0.26307 0.41056 0.25239 0.01000 ?
Al6 0.00000 0.00000 0.00000 0.66000 ?
Mg6 0.00000 0.00000 0.00000 0.02500 ?
Al7 0.00000 0.00000 0.50000 0.29000 ?
Mg7 0.00000 0.00000 0.50000 0.01500 ?
Fe8 0.50000 0.00000 0.00000 0.04000 0.01245
Fe9 0.50000 0.00000 0.50000 0.00500 0.00380

loop_
_cod_related_entry_id
_cod_related_entry_database
_cod_related_entry_code
1 AMCSD 0005312
